data_9003581
loop_
_publ_author_name
'Kyono, A.'
'Kimata, M.'

_publ_section_title
;Crystal structures of chalcostibite (CuSbS2) and emplectite (CuBiS2):
 Structural relationship of stereochemical activity between chalcostibite and
 emplectite
;
_journal_name_full 'American Mineralogist'
_journal_page_first 162
_journal_page_last 165
_journal_paper_doi 10.2138/am.2005.1585
_journal_volume 90
_journal_year 2005
_chemical_formula_sum 'Bi Cu S2'
_chemical_name_mineral Emplectite
_space_group_IT_number 62
_symmetry_space_group_name_Hall '-P 2ac 2n'
_symmetry_space_group_name_H-M 'P n m a'
_cell_angle_alpha 90
_cell_angle_beta 90
_cell_angle_gamma 90
_cell_length_a 6.134
_cell_length_b 3.9111
_cell_length_c 14.548
_cell_formula_units_Z 4
_cell_volume 349.017
_database_code_amcsd 0003674
_exptl_crystal_density_diffrn 6.407
_cod_original_formula_sum 'Cu Bi S2'
_cod_database_code 9003581

loop_
_space_group_symop_operation_xyz
x,y,z
x,1/2-y,z
-x,1/2+y,-z
1/2-x,1/2+y,1/2+z
1/2+x,1/2-y,1/2-z
1/2+x,y,1/2-z
1/2-x,-y,1/2+z
-x,-y,-z

loop_
_atom_site_aniso_label
_atom_site_aniso_U_11
_atom_site_aniso_U_22
_atom_site_aniso_U_33
_atom_site_aniso_U_12
_atom_site_aniso_U_13
_atom_site_aniso_U_23
Cu 0.02740 0.03540 0.03380 0.00000 0.00060 0.00000
Bi 0.02500 0.02700 0.02930 0.00000 -0.00090 0.00000
S1 0.02680 0.02730 0.02710 0.00000 0.00270 0.00000
S2 0.02250 0.02710 0.02920 0.00000 -0.00040 0.00000

loop_
_atom_site_label
_atom_site_fract_x
_atom_site_fract_y
_atom_site_fract_z
_atom_site_U_iso_or_equiv
Cu 0.75080 0.75000 0.17210 0.03220
Bi 0.23150 0.25000 0.06294 0.02710
S1 0.63530 0.25000 0.09760 0.02710
S2 0.12610 0.75000 0.17740 0.02630

loop_
_cod_related_entry_id
_cod_related_entry_database
_cod_related_entry_code
1 AMCSD 0003674
